data_1555704
loop_
_publ_author_name
'Tang, Yu'
'Xiong, Juan'
'Zhang, Jing-Jing'
'Wang, Wei'
'Zhang, Hai-Yan'
'Hu, Jin-Feng'

_publ_section_title
;
 Annotinolides A-C, Three Lycopodane-Derived 8,5-Lactones with Polycyclic
 Skeletons from Lycopodium annotinum.
;
_journal_issue 17
_journal_name_full 'Organic letters'
_journal_page_first 4376
_journal_page_last 4379
_journal_paper_doi 10.1021/acs.orglett.6b02132
_journal_volume 18
_journal_year 2016
_chemical_absolute_configuration rmad
_chemical_formula_moiety 'C16 H21 N O2'
_chemical_formula_sum 'C16 H21 N O2'
_chemical_formula_weight 259.34
_space_group_crystal_system orthorhombic
_space_group_IT_number 19
_space_group_name_Hall 'P 2ac 2ab'
_space_group_name_H-M_alt 'P 21 21 21'
_atom_sites_solution_hydrogens geom
_atom_sites_solution_primary direct
_audit_creation_date 2016-03-02
_audit_creation_method
;
Olex2 1.2
(compiled 2014.07.22 svn.r2960 for OlexSys, GUI svn.r4862)
;
_cell_angle_alpha 90
_cell_angle_beta 90
_cell_angle_gamma 90
_cell_formula_units_Z 4
_cell_length_a 8.7114(2)
_cell_length_b 9.1691(2)
_cell_length_c 16.9047(5)
_cell_measurement_reflns_used 6640
_cell_measurement_temperature 296(2)
_cell_measurement_theta_max 68.98
_cell_measurement_theta_min 2.61
_cell_volume 1350.27(6)
_computing_cell_refinement 'SAINT v7.68A (Bruker, 2009)'
_computing_data_reduction 'SAINT v7.68A (Bruker, 2009)'
_computing_molecular_graphics 'Olex2 (Dolomanov et al., 2009)'
_computing_publication_material 'Olex2 (Dolomanov et al., 2009)'
_computing_structure_refinement 'XL (Sheldrick, 2008)'
_computing_structure_solution 'ShelXT (Sheldrick, 2008)'
_diffrn_ambient_temperature 296
_diffrn_measured_fraction_theta_full 0.999
_diffrn_measured_fraction_theta_max 0.988
_diffrn_measurement_device_type 'Bruker APEX-II CCD'
_diffrn_measurement_method '\f and \w scans'
_diffrn_radiation_monochromator graphite
_diffrn_radiation_type CuK\a
_diffrn_radiation_wavelength 1.54178
_diffrn_reflns_av_R_equivalents 0.0330
_diffrn_reflns_av_unetI/netI 0.0236
_diffrn_reflns_Laue_measured_fraction_full 0.999
_diffrn_reflns_Laue_measured_fraction_max 0.988
_diffrn_reflns_limit_h_max 10
_diffrn_reflns_limit_h_min -10
_diffrn_reflns_limit_k_max 10
_diffrn_reflns_limit_k_min -10
_diffrn_reflns_limit_l_max 19
_diffrn_reflns_limit_l_min -20
_diffrn_reflns_number 10106
_diffrn_reflns_point_group_measured_fraction_full 0.994
_diffrn_reflns_point_group_measured_fraction_max 0.977
_diffrn_reflns_theta_full 67.679
_diffrn_reflns_theta_max 69.665
_diffrn_reflns_theta_min 5.233
_diffrn_standards_number 0
_exptl_absorpt_coefficient_mu 0.662
_exptl_absorpt_correction_T_max 0.7532
_exptl_absorpt_correction_T_min 0.5922
_exptl_absorpt_correction_type multi-scan
_exptl_absorpt_process_details
;
SADABS-2008/1 (Bruker,2008) was used for absorption correction.
wR2(int) was 0.0910 before and 0.0455 after correction.
The Ratio of minimum to maximum transmission is 0.7862.
The \l/2 correction factor is 0.0015.
;
_exptl_crystal_colour colourless
_exptl_crystal_colour_primary colourless
_exptl_crystal_density_diffrn 1.276
_exptl_crystal_density_method 'not measured'
_exptl_crystal_description block
_exptl_crystal_F_000 560
_exptl_crystal_size_max 0.3
_exptl_crystal_size_mid 0.22
_exptl_crystal_size_min 0.2
_refine_diff_density_max 0.169
_refine_diff_density_min -0.160
_refine_diff_density_rms 0.035
_refine_ls_abs_structure_details
;
 Flack x determined using 993 quotients [(I+)-(I-)]/[(I+)+(I-)]
 (Parsons, Flack and Wagner, Acta Cryst. B69 (2013) 249-259).
;
_refine_ls_abs_structure_Flack 0.06(8)
_refine_ls_extinction_coef 0.0185(15)
_refine_ls_extinction_expression Fc^*^=kFc[1+0.001xFc^2^\l^3^/sin(2\q)]^-1/4^
_refine_ls_extinction_method SHELXL
_refine_ls_goodness_of_fit_ref 1.051
_refine_ls_hydrogen_treatment constr
_refine_ls_matrix_type full
_refine_ls_number_parameters 174
_refine_ls_number_reflns 2483
_refine_ls_number_restraints 0
_refine_ls_restrained_S_all 1.051
_refine_ls_R_factor_all 0.0349
_refine_ls_R_factor_gt 0.0343
_refine_ls_shift/su_max 0.000
_refine_ls_shift/su_mean 0.000
_refine_ls_structure_factor_coef Fsqd
_refine_ls_weighting_details 'w=1/[\s^2^(Fo^2^)+(0.0541P)^2^+0.1441P] where P=(Fo^2^+2Fc^2^)/3'
_refine_ls_weighting_scheme calc
_refine_ls_wR_factor_gt 0.0920
_refine_ls_wR_factor_ref 0.0925
_reflns_Friedel_coverage 0.695
_reflns_Friedel_fraction_full 0.987
_reflns_Friedel_fraction_max 0.962
_reflns_number_gt 2440
_reflns_number_total 2483
_reflns_threshold_expression 'I > 2\s(I)'
_cod_data_source_file ol6b02132_si_005.cif
_cod_data_source_block cu_dm16092_0m
_cod_database_code 1555704
_shelxl_version_number 2014-3
_shelx_space_group_comment
;
The symmetry employed for this shelxl refinement is uniquely defined
by the following loop, which should always be used as a source of
symmetry information in preference to the above space-group names.
They are only intended as comments.
;
_shelx_estimated_absorpt_t_max 0.879
_shelx_estimated_absorpt_t_min 0.826
_olex2_refinement_description
;
1. Fixed Uiso
 At 1.2 times of:
  All C(H) groups, All C(H,H) groups
 At 1.5 times of:
  All C(H,H,H) groups
2.a Ternary CH refined with riding coordinates:
 C4(H4), C5(H5), C15(H15)
2.b Secondary CH2 refined with riding coordinates:
 C1(H1A,H1B), C2(H2A,H2B), C3(H3A,H3B), C6(H6A,H6B), C9(H9A,H9B), C14(H14A,H14B)
2.c Aromatic/amide H refined with riding coordinates:
 C7(H7), C10(H10), C11(H11)
2.d Idealised Me refined as rotating group:
 C16(H16A,H16B,H16C)
;
_olex2_submission_special_instructions 'No special instructions were received'

loop_
_space_group_symop_operation_xyz
'x, y, z'
'-x+1/2, -y, z+1/2'
'-x, y+1/2, -z+1/2'
'x+1/2, -y+1/2, -z'

loop_
_atom_site_label
_atom_site_type_symbol
_atom_site_fract_x
_atom_site_fract_y
_atom_site_fract_z
_atom_site_U_iso_or_equiv
_atom_site_adp_type
_atom_site_occupancy
_atom_site_site_symmetry_order
_atom_site_calc_flag
_atom_site_refinement_flags_posn
O1 O 0.4603(3) 0.17100(17) 0.48168(11) 0.0767(6) Uani 1 1 d .
O2 O 0.38764(18) 0.25194(15) 0.59541(9) 0.0543(4) Uani 1 1 d .
N1 N 0.67620(18) 0.65146(18) 0.65769(10) 0.0458(4) Uani 1 1 d .
C1 C 0.8149(2) 0.5648(3) 0.67203(14) 0.0573(6) Uani 1 1 d .
H1A H 0.8915 0.6255 0.6976 0.069 Uiso 1 1 calc R
H1B H 0.8566 0.5324 0.6218 0.069 Uiso 1 1 calc R
C2 C 0.7823(3) 0.4327(3) 0.72375(15) 0.0648(6) Uani 1 1 d .
H2A H 0.8738 0.3728 0.7272 0.078 Uiso 1 1 calc R
H2B H 0.7564 0.4650 0.7768 0.078 Uiso 1 1 calc R
C3 C 0.6514(3) 0.3427(2) 0.69066(13) 0.0544(5) Uani 1 1 d .
H3A H 0.6255 0.2649 0.7272 0.065 Uiso 1 1 calc R
H3B H 0.6817 0.2992 0.6407 0.065 Uiso 1 1 calc R
C4 C 0.5130(2) 0.4415(2) 0.67832(10) 0.0416(4) Uani 1 1 d .
H4 H 0.4937 0.4871 0.7298 0.050 Uiso 1 1 calc R
C5 C 0.3673(2) 0.3596(2) 0.65808(12) 0.0487(5) Uani 1 1 d .
H5 H 0.3424 0.3030 0.7056 0.058 Uiso 1 1 calc R
C6 C 0.2302(2) 0.4600(3) 0.64527(15) 0.0595(6) Uani 1 1 d .
H6A H 0.1674 0.4196 0.6033 0.071 Uiso 1 1 calc R
H6B H 0.1687 0.4602 0.6931 0.071 Uiso 1 1 calc R
C7 C 0.2682(2) 0.6139(2) 0.62465(13) 0.0524(5) Uani 1 1 d .
H7 H 0.1867 0.6780 0.6173 0.063 Uiso 1 1 calc R
C8 C 0.4396(2) 0.2767(2) 0.52232(12) 0.0479(5) Uani 1 1 d .
C9 C 0.7156(3) 0.7851(3) 0.61515(14) 0.0608(6) Uani 1 1 d .
H9A H 0.7713 0.7598 0.5674 0.073 Uiso 1 1 calc R
H9B H 0.7830 0.8438 0.6479 0.073 Uiso 1 1 calc R
C10 C 0.5798(3) 0.8722(2) 0.59369(15) 0.0678(7) Uani 1 1 d .
H10 H 0.5937 0.9686 0.5781 0.081 Uiso 1 1 calc R
C11 C 0.4395(3) 0.8190(2) 0.59565(13) 0.0589(6) Uani 1 1 d .
H11 H 0.3574 0.8799 0.5838 0.071 Uiso 1 1 calc R
C12 C 0.4095(2) 0.6670(2) 0.61595(11) 0.0445(4) Uani 1 1 d .
C13 C 0.5483(2) 0.56796(19) 0.62152(10) 0.0377(4) Uani 1 1 d .
C14 C 0.5876(2) 0.51539(19) 0.53687(10) 0.0386(4) Uani 1 1 d .
H14A H 0.6146 0.6002 0.5055 0.046 Uiso 1 1 calc R
H14B H 0.6782 0.4542 0.5400 0.046 Uiso 1 1 calc R
C15 C 0.4631(2) 0.43058(19) 0.49225(11) 0.0410(4) Uani 1 1 d .
H15 H 0.3660 0.4833 0.4984 0.049 Uiso 1 1 calc R
C16 C 0.5017(3) 0.4257(2) 0.40397(12) 0.0538(5) Uani 1 1 d .
H16A H 0.5117 0.5233 0.3841 0.081 Uiso 1 1 calc GR
H16B H 0.4211 0.3763 0.3760 0.081 Uiso 1 1 calc GR
H16C H 0.5966 0.3743 0.3964 0.081 Uiso 1 1 calc GR

loop_
_atom_site_aniso_label
_atom_site_aniso_U_11
_atom_site_aniso_U_22
_atom_site_aniso_U_33
_atom_site_aniso_U_23
_atom_site_aniso_U_13
_atom_site_aniso_U_12
O1 0.1088(14) 0.0431(8) 0.0782(11) -0.0168(8) 0.0198(11) -0.0054(9)
O2 0.0654(9) 0.0418(7) 0.0558(8) -0.0017(6) 0.0062(7) -0.0129(7)
N1 0.0458(9) 0.0454(9) 0.0463(8) -0.0038(7) 0.0031(7) -0.0102(7)
C1 0.0409(10) 0.0738(15) 0.0571(12) -0.0081(11) -0.0052(9) -0.0091(10)
C2 0.0541(12) 0.0812(16) 0.0592(12) 0.0058(12) -0.0147(11) 0.0071(12)
C3 0.0599(12) 0.0531(12) 0.0502(11) 0.0124(9) -0.0054(10) 0.0044(10)
C4 0.0446(9) 0.0443(10) 0.0360(9) 0.0030(7) 0.0014(7) -0.0029(8)
C5 0.0528(11) 0.0495(10) 0.0438(10) 0.0009(8) 0.0090(9) -0.0130(9)
C6 0.0416(10) 0.0748(15) 0.0621(13) -0.0115(12) 0.0086(9) -0.0091(10)
C7 0.0440(10) 0.0614(13) 0.0519(10) -0.0130(10) 0.0006(8) 0.0122(9)
C8 0.0486(10) 0.0418(10) 0.0534(11) -0.0077(8) 0.0022(9) -0.0014(8)
C9 0.0732(14) 0.0481(11) 0.0611(13) -0.0062(10) 0.0123(11) -0.0220(11)
C10 0.0999(19) 0.0364(10) 0.0671(14) 0.0010(10) 0.0160(14) -0.0066(12)
C11 0.0805(15) 0.0432(11) 0.0528(11) -0.0014(9) 0.0038(11) 0.0162(11)
C12 0.0528(10) 0.0429(10) 0.0377(8) -0.0063(7) 0.0014(8) 0.0072(8)
C13 0.0389(8) 0.0382(9) 0.0359(8) -0.0008(7) 0.0029(7) -0.0020(8)
C14 0.0422(9) 0.0361(8) 0.0374(8) 0.0012(7) 0.0040(7) -0.0004(7)
C15 0.0438(9) 0.0394(9) 0.0399(9) -0.0042(7) 0.0001(7) 0.0065(8)
C16 0.0653(13) 0.0559(11) 0.0402(10) -0.0068(9) -0.0008(9) 0.0110(10)

loop_
_atom_type_symbol
_atom_type_description
_atom_type_scat_dispersion_real
_atom_type_scat_dispersion_imag
_atom_type_scat_source
C C 0.0181 0.0091 'International Tables Vol C Tables 4.2.6.8 and 6.1.1.4'
H H 0.0000 0.0000 'International Tables Vol C Tables 4.2.6.8 and 6.1.1.4'
N N 0.0311 0.0180 'International Tables Vol C Tables 4.2.6.8 and 6.1.1.4'
O O 0.0492 0.0322 'International Tables Vol C Tables 4.2.6.8 and 6.1.1.4'

loop_
_geom_angle_atom_site_label_1
_geom_angle_atom_site_label_2
_geom_angle_atom_site_label_3
_geom_angle
C8 O2 C5 126.72(15)
C1 N1 C13 114.05(16)
C9 N1 C1 110.00(17)
C9 N1 C13 113.97(17)
N1 C1 H1A 109.2
N1 C1 H1B 109.2
N1 C1 C2 111.90(17)
H1A C1 H1B 107.9
C2 C1 H1A 109.2
C2 C1 H1B 109.2
C1 C2 H2A 109.4
C1 C2 H2B 109.4
H2A C2 H2B 108.0
C3 C2 C1 111.23(18)
C3 C2 H2A 109.4
C3 C2 H2B 109.4
C2 C3 H3A 109.9
C2 C3 H3B 109.9
C2 C3 C4 108.81(19)
H3A C3 H3B 108.3
C4 C3 H3A 109.9
C4 C3 H3B 109.9
C3 C4 H4 105.5
C3 C4 C13 112.11(16)
C5 C4 C3 113.57(17)
C5 C4 H4 105.5
C5 C4 C13 113.61(15)
C13 C4 H4 105.5
O2 C5 C4 113.44(16)
O2 C5 H5 105.3
O2 C5 C6 113.63(17)
C4 C5 H5 105.3
C4 C5 C6 112.95(16)
C6 C5 H5 105.3
C5 C6 H6A 108.4
C5 C6 H6B 108.4
H6A C6 H6B 107.5
C7 C6 C5 115.52(17)
C7 C6 H6A 108.4
C7 C6 H6B 108.4
C6 C7 H7 117.4
C12 C7 C6 125.26(19)
C12 C7 H7 117.4
O1 C8 O2 116.27(19)
O1 C8 C15 122.66(19)
O2 C8 C15 121.01(16)
N1 C9 H9A 109.0
N1 C9 H9B 109.0
N1 C9 C10 112.76(19)
H9A C9 H9B 107.8
C10 C9 H9A 109.0
C10 C9 H9B 109.0
C9 C10 H10 118.7
C11 C10 C9 122.6(2)
C11 C10 H10 118.7
C10 C11 H11 119.1
C10 C11 C12 121.8(2)
C12 C11 H11 119.1
C7 C12 C11 122.8(2)
C7 C12 C13 120.75(18)
C11 C12 C13 116.35(18)
N1 C13 C4 106.37(14)
N1 C13 C12 108.40(14)
N1 C13 C14 112.04(14)
C4 C13 C14 112.76(14)
C12 C13 C4 109.37(15)
C12 C13 C14 107.80(14)
C13 C14 H14A 108.0
C13 C14 H14B 108.0
H14A C14 H14B 107.3
C15 C14 C13 117.15(15)
C15 C14 H14A 108.0
C15 C14 H14B 108.0
C8 C15 C14 113.77(15)
C8 C15 H15 107.9
C8 C15 C16 109.26(16)
C14 C15 H15 107.9
C16 C15 C14 109.83(16)
C16 C15 H15 107.9
C15 C16 H16A 109.5
C15 C16 H16B 109.5
C15 C16 H16C 109.5
H16A C16 H16B 109.5
H16A C16 H16C 109.5
H16B C16 H16C 109.5

loop_
_geom_bond_atom_site_label_1
_geom_bond_atom_site_label_2
_geom_bond_distance
O1 C8 1.202(2)
O2 C5 1.459(2)
O2 C8 1.335(2)
N1 C1 1.466(3)
N1 C9 1.462(3)
N1 C13 1.484(2)
C1 H1A 0.9700
C1 H1B 0.9700
C1 C2 1.520(3)
C2 H2A 0.9700
C2 H2B 0.9700
C2 C3 1.515(3)
C3 H3A 0.9700
C3 H3B 0.9700
C3 C4 1.522(3)
C4 H4 0.9800
C4 C5 1.514(3)
C4 C13 1.536(2)
C5 H5 0.9800
C5 C6 1.523(3)
C6 H6A 0.9700
C6 H6B 0.9700
C6 C7 1.491(3)
C7 H7 0.9300
C7 C12 1.332(3)
C8 C15 1.513(3)
C9 H9A 0.9700
C9 H9B 0.9700
C9 C10 1.472(4)
C10 H10 0.9300
C10 C11 1.316(4)
C11 H11 0.9300
C11 C12 1.459(3)
C12 C13 1.515(3)
C13 C14 1.548(2)
C14 H14A 0.9700
C14 H14B 0.9700
C14 C15 1.533(2)
C15 H15 0.9800
C15 C16 1.530(3)
C16 H16A 0.9600
C16 H16B 0.9600
C16 H16C 0.9600

loop_
_geom_torsion_atom_site_label_1
_geom_torsion_atom_site_label_2
_geom_torsion_atom_site_label_3
_geom_torsion_atom_site_label_4
_geom_torsion
O1 C8 C15 C14 -118.4(2)
O1 C8 C15 C16 4.7(3)
O2 C5 C6 C7 -109.1(2)
O2 C8 C15 C14 64.6(2)
O2 C8 C15 C16 -172.30(18)
N1 C1 C2 C3 52.9(3)
N1 C9 C10 C11 -15.2(3)
N1 C13 C14 C15 -178.65(15)
C1 N1 C9 C10 175.80(18)
C1 N1 C13 C4 58.1(2)
C1 N1 C13 C12 175.66(15)
C1 N1 C13 C14 -65.5(2)
C1 C2 C3 C4 -53.8(3)
C2 C3 C4 C5 -170.58(17)
C2 C3 C4 C13 59.0(2)
C3 C4 C5 O2 -48.4(2)
C3 C4 C5 C6 -179.54(17)
C3 C4 C13 N1 -59.6(2)
C3 C4 C13 C12 -176.44(16)
C3 C4 C13 C14 63.6(2)
C4 C5 C6 C7 21.9(3)
C4 C13 C14 C15 61.4(2)
C5 O2 C8 O1 173.8(2)
C5 O2 C8 C15 -9.0(3)
C5 C4 C13 N1 170.00(15)
C5 C4 C13 C12 53.1(2)
C5 C4 C13 C14 -66.8(2)
C5 C6 C7 C12 0.9(3)
C6 C7 C12 C11 180.0(2)
C6 C7 C12 C13 4.1(3)
C7 C12 C13 N1 -145.98(19)
C7 C12 C13 C4 -30.4(2)
C7 C12 C13 C14 92.5(2)
C8 O2 C5 C4 -57.3(3)
C8 O2 C5 C6 73.5(2)
C9 N1 C1 C2 173.88(19)
C9 N1 C13 C4 -174.39(16)
C9 N1 C13 C12 -56.9(2)
C9 N1 C13 C14 62.0(2)
C9 C10 C11 C12 -2.8(4)
C10 C11 C12 C7 174.3(2)
C10 C11 C12 C13 -9.7(3)
C11 C12 C13 N1 37.9(2)
C11 C12 C13 C4 153.49(18)
C11 C12 C13 C14 -83.6(2)
C12 C13 C14 C15 -59.46(19)
C13 N1 C1 C2 -56.6(2)
C13 N1 C9 C10 46.3(2)
C13 C4 C5 O2 81.3(2)
C13 C4 C5 C6 -49.8(2)
C13 C14 C15 C8 -73.3(2)
C13 C14 C15 C16 163.89(16)
